data_2221884
loop_
_publ_author_name
'Hong, Yan-Ping'
'Song, Bao-An'
'Shangguan, Xin-Chen'

_publ_section_title
;
 Dimethyl
 [(4-fluorophenyl)(6-methoxybenzothiazol-2-ylamino)methyl]phosphonate
;
_journal_coeditor_code AT2769
_journal_issue 6
_journal_name_full 'Acta Crystallographica Section E'
_journal_page_first o1199
_journal_page_last o1200
_journal_paper_doi 10.1107/S1600536809015384
_journal_volume 65
_journal_year 2009
_chemical_formula_iupac 'C17 H18 F N2 O4 P S'
_chemical_formula_moiety 'C17 H18 F N2 O4 P S'
_chemical_formula_sum 'C17 H18 F N2 O4 P S'
_chemical_formula_weight 396.36
_chemical_name_systematic
;
Dimethyl [(4-fluorophenyl)(6-methoxybenzothiazol-2-ylamino)methyl]phosphonate
;
_space_group_IT_number 15
_symmetry_cell_setting monoclinic
_symmetry_space_group_name_Hall '-C 2yc'
_symmetry_space_group_name_H-M 'C 1 2/c 1'
_atom_sites_solution_hydrogens geom
_atom_sites_solution_primary direct
_atom_sites_solution_secondary difmap
_audit_creation_method SHELXL-97
_cell_angle_alpha 90.00
_cell_angle_beta 122.109(3)
_cell_angle_gamma 90.00
_cell_formula_units_Z 8
_cell_length_a 19.761(5)
_cell_length_b 15.781(4)
_cell_length_c 14.395(4)
_cell_measurement_reflns_used 5837
_cell_measurement_temperature 296(2)
_cell_measurement_theta_max 27.90
_cell_measurement_theta_min 2.82
_cell_volume 3802.4(17)
_computing_cell_refinement 'SAINT (Bruker, 2004)'
_computing_data_collection 'APEX2 (Bruker, 2004)'
_computing_data_reduction 'SAINT (Bruker, 2004)'
_computing_molecular_graphics 'SHELXTL (Sheldrick, 2008)'
_computing_publication_material 'SHELXTL (Sheldrick, 2008)'
_computing_structure_refinement 'SHELXL97 (Sheldrick, 2008)'
_computing_structure_solution 'SHELXS97 (Sheldrick, 2008)'
_diffrn_ambient_temperature 296(2)
_diffrn_measured_fraction_theta_full 0.999
_diffrn_measured_fraction_theta_max 0.999
_diffrn_measurement_device_type 'Bruker APEXII area-detector'
_diffrn_measurement_method '\f and \w'
_diffrn_radiation_monochromator graphite
_diffrn_radiation_source 'fine-focus sealed tube'
_diffrn_radiation_type MoK\a
_diffrn_radiation_wavelength 0.71073
_diffrn_reflns_av_R_equivalents 0.0393
_diffrn_reflns_av_sigmaI/netI 0.0425
_diffrn_reflns_limit_h_max 23
_diffrn_reflns_limit_h_min -23
_diffrn_reflns_limit_k_max 18
_diffrn_reflns_limit_k_min -18
_diffrn_reflns_limit_l_max 17
_diffrn_reflns_limit_l_min -15
_diffrn_reflns_number 9669
_diffrn_reflns_theta_full 25.20
_diffrn_reflns_theta_max 25.20
_diffrn_reflns_theta_min 1.94
_diffrn_standards_number 0
_exptl_absorpt_coefficient_mu 0.288
_exptl_absorpt_correction_T_max 0.9393
_exptl_absorpt_correction_T_min 0.9185
_exptl_absorpt_correction_type multi-scan
_exptl_absorpt_process_details '(SADABS; Sheldrick, 1996)'
_exptl_crystal_colour colourless
_exptl_crystal_density_diffrn 1.385
_exptl_crystal_density_method 'not measured'
_exptl_crystal_description block
_exptl_crystal_F_000 1648
_exptl_crystal_size_max 0.30
_exptl_crystal_size_mid 0.26
_exptl_crystal_size_min 0.22
_refine_diff_density_max 0.224
_refine_diff_density_min -0.259
_refine_ls_extinction_method none
_refine_ls_goodness_of_fit_ref 1.043
_refine_ls_hydrogen_treatment constr
_refine_ls_matrix_type full
_refine_ls_number_parameters 238
_refine_ls_number_reflns 3428
_refine_ls_number_restraints 0
_refine_ls_restrained_S_all 1.043
_refine_ls_R_factor_all 0.0608
_refine_ls_R_factor_gt 0.0406
_refine_ls_shift/su_max 0.000
_refine_ls_shift/su_mean 0.000
_refine_ls_structure_factor_coef Fsqd
_refine_ls_weighting_details 'calc w=1/[\s^2^(Fo^2^)+(0.0545P)^2^+1.1262P] where P=(Fo^2^+2Fc^2^)/3'
_refine_ls_weighting_scheme calc
_refine_ls_wR_factor_gt 0.1029
_refine_ls_wR_factor_ref 0.1149
_reflns_number_gt 2477
_reflns_number_total 3428
_reflns_threshold_expression I>2\s(I)
_cod_data_source_file at2769.cif
_cod_data_source_block I
_cod_original_cell_volume 3802.4(16)
_cod_original_sg_symbol_H-M 'C 2/c'
_cod_database_code 2221884
_cod_database_fobs_code 2221884

loop_
_symmetry_equiv_pos_as_xyz
'x, y, z'
'-x, y, -z+1/2'
'x+1/2, y+1/2, z'
'-x+1/2, y+1/2, -z+1/2'
'-x, -y, -z'
'x, -y, z-1/2'
'-x+1/2, -y+1/2, -z'
'x+1/2, -y+1/2, z-1/2'

loop_
_atom_site_type_symbol
_atom_site_label
_atom_site_fract_x
_atom_site_fract_y
_atom_site_fract_z
_atom_site_U_iso_or_equiv
_atom_site_adp_type
_atom_site_calc_flag
_atom_site_refinement_flags
_atom_site_occupancy
_atom_site_disorder_assembly
_atom_site_disorder_group
S S1 0.07360(4) 0.28313(4) 0.06124(5) 0.0510(2) Uani d . 1 . .
P P1 0.20273(4) 0.09893(4) -0.09266(5) 0.0483(2) Uani d . 1 . .
N N2 0.06939(11) 0.11776(12) 0.06276(16) 0.0477(5) Uani d . 1 . .
C C5 0.10708(13) 0.18124(14) 0.05470(17) 0.0421(5) Uani d . 1 . .
C C4 0.00865(13) 0.14714(14) 0.07713(18) 0.0445(5) Uani d . 1 . .
C C6 0.00177(13) 0.23554(14) 0.07921(17) 0.0438(5) Uani d . 1 . .
C C7 -0.05321(14) 0.27298(16) 0.09682(19) 0.0524(6) Uani d . 1 . .
H H7 -0.0568 0.3317 0.0981 0.063 Uiso calc R 1 . .
C C1 -0.10315(14) 0.22182(16) 0.11256(19) 0.0506(6) Uani d . 1 . .
C C3 -0.04236(14) 0.09767(16) 0.0913(2) 0.0571(7) Uani d . 1 . .
H H3 -0.0395 0.0390 0.0890 0.069 Uiso calc R 1 . .
C C2 -0.09822(15) 0.13484(16) 0.1089(2) 0.0563(6) Uani d . 1 . .
H H2 -0.1326 0.1009 0.1184 0.068 Uiso calc R 1 . .
N N1 0.16956(11) 0.17525(12) 0.04083(17) 0.0524(5) Uani d . 1 . .
H H1 0.1923 0.2209 0.0382 0.063 Uiso calc R 1 . .
C C8 0.19929(13) 0.09419(14) 0.03023(19) 0.0452(6) Uani d . 1 . .
H H8 0.1605 0.0505 0.0196 0.054 Uiso calc R 1 . .
C C9 0.27995(14) 0.06879(14) 0.12740(18) 0.0452(6) Uani d . 1 . .
C C11 0.37489(18) -0.04111(18) 0.2316(2) 0.0659(8) Uani d . 1 . .
H H11 0.3884 -0.0982 0.2439 0.079 Uiso calc R 1 . .
C C10 0.30051(17) -0.01584(16) 0.1484(2) 0.0560(6) Uani d . 1 . .
H H10 0.2630 -0.0567 0.1049 0.067 Uiso calc R 1 . .
C C14 0.33614(15) 0.12855(17) 0.1936(2) 0.0625(7) Uani d . 1 . .
H H14 0.3237 0.1859 0.1810 0.075 Uiso calc R 1 . .
C C12 0.42812(17) 0.0196(2) 0.2955(2) 0.0684(8) Uani d . 1 . .
C C13 0.41102(17) 0.1034(2) 0.2788(3) 0.0751(9) Uani d . 1 . .
H H13 0.4489 0.1435 0.3238 0.090 Uiso calc R 1 . .
F F1 0.50137(11) -0.00510(13) 0.37934(15) 0.1064(7) Uani d . 1 . .
O O1 -0.15552(10) 0.26361(12) 0.13111(15) 0.0658(5) Uani d . 1 . .
C C17 -0.20925(16) 0.21423(19) 0.1466(2) 0.0707(8) Uani d . 1 . .
H H17A -0.2437 0.1822 0.0813 0.106 Uiso calc R 1 . .
H H17B -0.2409 0.2511 0.1617 0.106 Uiso calc R 1 . .
H H17C -0.1794 0.1762 0.2071 0.106 Uiso calc R 1 . .
O O2 0.24876(11) 0.17048(11) -0.09456(13) 0.0612(5) Uani d . 1 . .
O O4 0.23331(10) 0.01050(10) -0.10441(13) 0.0555(4) Uani d . 1 . .
O O3 0.11234(11) 0.09795(13) -0.18384(15) 0.0752(6) Uani d . 1 . .
C C16 0.31296(19) -0.0033(2) -0.0807(3) 0.0886(10) Uani d . 1 . .
H H16A 0.3292 0.0444 -0.1056 0.133 Uiso calc R 1 . .
H H16B 0.3138 -0.0536 -0.1177 0.133 Uiso calc R 1 . .
H H16C 0.3490 -0.0101 -0.0031 0.133 Uiso calc R 1 . .
C C15 0.0861(2) 0.1088(3) -0.2974(3) 0.1293(16) Uani d . 1 . .
H H15A 0.1166 0.1532 -0.3040 0.194 Uiso calc R 1 . .
H H15B 0.0305 0.1236 -0.3386 0.194 Uiso calc R 1 . .
H H15C 0.0938 0.0569 -0.3254 0.194 Uiso calc R 1 . .

loop_
_atom_site_aniso_label
_atom_site_aniso_U_11
_atom_site_aniso_U_22
_atom_site_aniso_U_33
_atom_site_aniso_U_12
_atom_site_aniso_U_13
_atom_site_aniso_U_23
S1 0.0591(4) 0.0372(4) 0.0646(4) -0.0040(3) 0.0382(3) 0.0005(3)
P1 0.0512(4) 0.0440(4) 0.0452(3) -0.0112(3) 0.0226(3) -0.0035(3)
N2 0.0461(11) 0.0395(11) 0.0582(12) -0.0059(9) 0.0282(10) -0.0038(9)
C5 0.0426(13) 0.0393(13) 0.0389(12) -0.0061(10) 0.0180(11) -0.0032(9)
C4 0.0451(13) 0.0396(14) 0.0455(13) -0.0073(10) 0.0219(11) -0.0049(10)
C6 0.0455(13) 0.0416(14) 0.0425(12) -0.0052(11) 0.0221(11) -0.0035(10)
C7 0.0572(15) 0.0428(14) 0.0582(15) -0.0044(12) 0.0313(13) -0.0054(11)
C1 0.0490(14) 0.0532(16) 0.0514(14) -0.0053(12) 0.0278(12) -0.0090(11)
C3 0.0579(16) 0.0412(15) 0.0777(18) -0.0081(12) 0.0398(15) -0.0053(12)
C2 0.0549(15) 0.0535(17) 0.0678(16) -0.0135(12) 0.0374(14) -0.0064(12)
N1 0.0529(12) 0.0390(11) 0.0741(14) -0.0097(9) 0.0396(11) -0.0039(10)
C8 0.0488(14) 0.0367(13) 0.0547(14) -0.0089(11) 0.0306(12) -0.0056(10)
C9 0.0538(14) 0.0431(14) 0.0464(13) -0.0045(11) 0.0319(12) -0.0008(10)
C11 0.087(2) 0.0563(18) 0.0570(16) 0.0167(16) 0.0403(17) 0.0113(14)
C10 0.0756(18) 0.0459(16) 0.0494(14) -0.0029(13) 0.0352(14) -0.0002(11)
C14 0.0611(17) 0.0487(16) 0.0647(17) -0.0037(13) 0.0247(15) -0.0009(13)
C12 0.0643(18) 0.079(2) 0.0573(16) 0.0179(16) 0.0290(15) 0.0111(15)
C13 0.0598(18) 0.070(2) 0.0721(19) -0.0062(15) 0.0192(16) -0.0051(15)
F1 0.0756(12) 0.1209(17) 0.0865(13) 0.0313(11) 0.0186(10) 0.0189(11)
O1 0.0625(11) 0.0652(12) 0.0842(13) -0.0062(9) 0.0488(11) -0.0148(10)
C17 0.0617(18) 0.087(2) 0.0781(19) -0.0073(15) 0.0467(16) -0.0076(15)
O2 0.0787(12) 0.0477(10) 0.0626(11) -0.0209(9) 0.0412(10) -0.0049(8)
O4 0.0680(11) 0.0442(10) 0.0622(10) -0.0108(8) 0.0399(9) -0.0105(8)
O3 0.0579(11) 0.0853(14) 0.0560(11) -0.0091(10) 0.0125(10) 0.0023(10)
C16 0.093(2) 0.086(2) 0.125(3) 0.0037(19) 0.084(2) 0.003(2)
C15 0.120(3) 0.149(4) 0.054(2) -0.030(3) 0.003(2) 0.009(2)

loop_
_atom_type_symbol
_atom_type_description
_atom_type_scat_dispersion_real
_atom_type_scat_dispersion_imag
_atom_type_scat_source
C C 0.0033 0.0016 'International Tables Vol C Tables 4.2.6.8 and 6.1.1.4'
H H 0.0000 0.0000 'International Tables Vol C Tables 4.2.6.8 and 6.1.1.4'
N N 0.0061 0.0033 'International Tables Vol C Tables 4.2.6.8 and 6.1.1.4'
O O 0.0106 0.0060 'International Tables Vol C Tables 4.2.6.8 and 6.1.1.4'
F F 0.0171 0.0103 'International Tables Vol C Tables 4.2.6.8 and 6.1.1.4'
P P 0.1023 0.0942 'International Tables Vol C Tables 4.2.6.8 and 6.1.1.4'
S S 0.1246 0.1234 'International Tables Vol C Tables 4.2.6.8 and 6.1.1.4'

loop_
_geom_angle_atom_site_label_1
_geom_angle_atom_site_label_2
_geom_angle_atom_site_label_3
_geom_angle_site_symmetry_1
_geom_angle_site_symmetry_3
_geom_angle
_geom_angle_publ_flag
C6 S1 C5 . . 88.47(10) ?
O2 P1 O3 . . 116.07(11) ?
O2 P1 O4 . . 114.04(10) ?
O3 P1 O4 . . 103.65(10) ?
O2 P1 C8 . . 113.48(10) ?
O3 P1 C8 . . 101.64(11) ?
O4 P1 C8 . . 106.64(10) ?
C5 N2 C4 . . 109.72(19) ?
N2 C5 N1 . . 125.0(2) ?
N2 C5 S1 . . 116.95(17) ?
N1 C5 S1 . . 118.01(17) ?
C3 C4 N2 . . 126.0(2) ?
C3 C4 C6 . . 118.4(2) ?
N2 C4 C6 . . 115.62(19) ?
C7 C6 C4 . . 121.8(2) ?
C7 C6 S1 . . 128.96(18) ?
C4 C6 S1 . . 109.24(16) ?
C6 C7 C1 . . 118.8(2) ?
C6 C7 H7 . . 120.6 ?
C1 C7 H7 . . 120.6 ?
O1 C1 C2 . . 124.3(2) ?
O1 C1 C7 . . 115.5(2) ?
C2 C1 C7 . . 120.2(2) ?
C4 C3 C2 . . 120.3(2) ?
C4 C3 H3 . . 119.8 ?
C2 C3 H3 . . 119.8 ?
C1 C2 C3 . . 120.5(2) ?
C1 C2 H2 . . 119.8 ?
C3 C2 H2 . . 119.8 ?
C5 N1 C8 . . 121.96(19) ?
C5 N1 H1 . . 119.0 ?
C8 N1 H1 . . 119.0 ?
N1 C8 C9 . . 115.05(18) ?
N1 C8 P1 . . 107.14(15) ?
C9 C8 P1 . . 110.28(15) ?
N1 C8 H8 . . 108.0 ?
C9 C8 H8 . . 108.0 ?
P1 C8 H8 . . 108.0 ?
C14 C9 C10 . . 118.3(2) ?
C14 C9 C8 . . 121.5(2) ?
C10 C9 C8 . . 120.1(2) ?
C12 C11 C10 . . 118.1(3) ?
C12 C11 H11 . . 120.9 ?
C10 C11 H11 . . 120.9 ?
C11 C10 C9 . . 121.7(3) ?
C11 C10 H10 . . 119.1 ?
C9 C10 H10 . . 119.1 ?
C9 C14 C13 . . 120.3(3) ?
C9 C14 H14 . . 119.9 ?
C13 C14 H14 . . 119.9 ?
C13 C12 C11 . . 122.6(3) ?
C13 C12 F1 . . 119.0(3) ?
C11 C12 F1 . . 118.4(3) ?
C12 C13 C14 . . 119.0(3) ?
C12 C13 H13 . . 120.5 ?
C14 C13 H13 . . 120.5 ?
C1 O1 C17 . . 118.1(2) ?
O1 C17 H17A . . 109.5 ?
O1 C17 H17B . . 109.5 ?
H17A C17 H17B . . 109.5 ?
O1 C17 H17C . . 109.5 ?
H17A C17 H17C . . 109.5 ?
H17B C17 H17C . . 109.5 ?
C16 O4 P1 . . 123.11(18) ?
C15 O3 P1 . . 121.1(2) ?
O4 C16 H16A . . 109.5 ?
O4 C16 H16B . . 109.5 ?
H16A C16 H16B . . 109.5 ?
O4 C16 H16C . . 109.5 ?
H16A C16 H16C . . 109.5 ?
H16B C16 H16C . . 109.5 ?
O3 C15 H15A . . 109.5 ?
O3 C15 H15B . . 109.5 ?
H15A C15 H15B . . 109.5 ?
O3 C15 H15C . . 109.5 ?
H15A C15 H15C . . 109.5 ?
H15B C15 H15C . . 109.5 ?

loop_
_geom_bond_atom_site_label_1
_geom_bond_atom_site_label_2
_geom_bond_site_symmetry_2
_geom_bond_distance
_geom_bond_publ_flag
S1 C6 . 1.742(2) ?
S1 C5 . 1.760(2) ?
P1 O2 . 1.4593(17) ?
P1 O3 . 1.5560(19) ?
P1 O4 . 1.5653(18) ?
P1 C8 . 1.807(2) ?
N2 C5 . 1.290(3) ?
N2 C4 . 1.401(3) ?
C5 N1 . 1.355(3) ?
C4 C3 . 1.373(3) ?
C4 C6 . 1.404(3) ?
C6 C7 . 1.374(3) ?
C7 C1 . 1.384(3) ?
C7 H7 . 0.9300 ?
C1 O1 . 1.368(3) ?
C1 C2 . 1.379(3) ?
C3 C2 . 1.388(3) ?
C3 H3 . 0.9300 ?
C2 H2 . 0.9300 ?
N1 C8 . 1.449(3) ?
N1 H1 . 0.8600 ?
C8 C9 . 1.513(3) ?
C8 H8 . 0.9800 ?
C9 C14 . 1.381(3) ?
C9 C10 . 1.382(3) ?
C11 C12 . 1.357(4) ?
C11 C10 . 1.372(4) ?
C11 H11 . 0.9300 ?
C10 H10 . 0.9300 ?
C14 C13 . 1.386(4) ?
C14 H14 . 0.9300 ?
C12 C13 . 1.355(4) ?
C12 F1 . 1.359(3) ?
C13 H13 . 0.9300 ?
O1 C17 . 1.427(3) ?
C17 H17A . 0.9600 ?
C17 H17B . 0.9600 ?
C17 H17C . 0.9600 ?
O4 C16 . 1.439(3) ?
O3 C15 . 1.438(4) ?
C16 H16A . 0.9600 ?
C16 H16B . 0.9600 ?
C16 H16C . 0.9600 ?
C15 H15A . 0.9600 ?
C15 H15B . 0.9600 ?
C15 H15C . 0.9600 ?

loop_
_geom_hbond_atom_site_label_D
_geom_hbond_atom_site_label_H
_geom_hbond_atom_site_label_A
_geom_hbond_site_symmetry_A
_geom_hbond_distance_DH
_geom_hbond_distance_HA
_geom_hbond_distance_DA
_geom_hbond_angle_DHA
N1 H1 O2 7 0.86 1.99 2.793(3) 155.7
C8 H8 N2 1_555 0.98 2.44 2.868(4) 106.02
C14 H14 N1 1_555 0.93 2.62 2.919(5) 99.59
C16 H16C F1 2_655 0.96 2.51 3.2496 133.38
C15 H15B Cg1 2_554 0.96 2.99 3.608(4) 123
C16 H16B Cg3 4_554 0.96 2.96 3.549(4) 121
C17 H17C Cg1 2_555 0.96 2.88 3.625(3) 136
